data_9004896
loop_
_publ_author_name
'Locock, A. J.'
'Burns, P. C.'
'Flynn, M.'

_publ_section_title
;
 Divalent transition metals and magnesium in structures
 that contain the autunite-type sheet
 Sample: FeUAs8
;
_journal_name_full 'The Canadian Mineralogist'
_journal_page_first 1699
_journal_page_last 1718
_journal_paper_doi 10.2113/gscanmin.42.6.1699
_journal_volume 42
_journal_year 2004
_chemical_formula_sum 'As2 Fe H16 O20 U2'
_chemical_name_mineral Metakahlerite
_space_group_IT_number 2
_symmetry_space_group_name_Hall '-P 1'
_symmetry_space_group_name_H-M 'P -1'
_cell_angle_alpha 75.3701
_cell_angle_beta 84.024
_cell_angle_gamma 81.839
_cell_formula_units_Z 2
_cell_length_a 7.2072
_cell_length_b 9.8242
_cell_length_c 13.2708
_cell_volume 897.678
_database_code_amcsd 0005992
_exptl_crystal_density_diffrn 3.766
_cod_original_formula_sum 'Fe U2 As2 O20 H16'
_cod_database_code 9004896

loop_
_space_group_symop_operation_xyz
x,y,z
-x,-y,-z

loop_
_atom_site_label
_atom_site_fract_x
_atom_site_fract_y
_atom_site_fract_z
_atom_site_U_iso_or_equiv
_atom_site_type_symbol
_atom_site_attached_hydrogens
Fe 0.32670 0.36070 0.26030 0.02000 Fe 0
U1 0.23440 0.69300 0.40080 0.01100 U 0
U2 0.22820 0.20100 -0.09140 0.01200 U 0
As1 0.25150 0.87160 0.12000 0.01200 As 0
As2 0.24640 0.37800 -0.37260 0.01300 As 0
O1 0.26200 0.04610 0.06760 0.02100 O 0
O2 0.19630 0.83440 0.46280 0.01800 O 0
O3 0.18870 0.33990 -0.02600 0.02000 O 0
O4 0.08730 0.81210 0.06730 0.02000 O 0
O5 0.45880 0.77620 0.10090 0.02100 O 0
O6 0.45420 0.28150 -0.38730 0.02100 O 0
O7 0.08250 0.31520 -0.42310 0.02000 O 0
O8 0.26090 0.54910 -0.43590 0.02200 O 0
O9 0.19600 0.85530 0.24830 0.02200 O 0
O10 0.27160 0.54640 0.33810 0.02300 O 0
O11 0.26830 0.06250 -0.15760 0.02600 O 0
O12 0.18880 0.37170 -0.24560 0.02100 O 0
Wat1 0.41130 0.18000 0.19650 0.03200 O 2
Wat2 0.56970 0.28960 0.34250 0.03900 O 2
Wat3 0.17660 0.23380 0.38470 0.04000 O 2
Wat4 0.08330 0.43290 0.17990 0.04100 O 2
Wat5 0.47860 0.48030 0.13490 0.04100 O 2
Wat6 0.96280 0.09590 0.29730 0.03800 O 2
Wat7 0.78330 0.28120 0.11590 0.05400 O 2
Wat8 0.36660 0.00730 0.59240 0.06400 O 2

loop_
_cod_changelog_entry_id
_cod_changelog_entry_author
_cod_changelog_entry_date
_cod_changelog_entry_text
1
;cod-tools version 3.8.0
Id: cif_guess_AMCSD_atom_types 9574 2023-05-10 09:00:05Z saulius
;
2023-05-10T18:49:41+03:00
;Derived atom types and hydrogen counts
from atom names that follow the AMCSD naming convention
(Wat == water, O-H == hydroxyl).
;

loop_
_cod_related_entry_id
_cod_related_entry_database
_cod_related_entry_code
1 AMCSD 0005992
